data_4333728
loop_
_publ_author_name
'Prinson P. Samuel'
'Amit Pratap Singh'
'Sankaranarayana Pillai Sarish'
'Julia Matussek'
'Ina Objartel'
'Herbert W. Roesky'
'Dietmar Stalke'

_publ_section_title
;
 Oxidative Addition Versus Substitution Reactions of Group 14 Dialkylamino
 Metalylenes with Pentafluoropyridine
;
_journal_name_full 'Inorganic Chemistry'
_journal_page_first 1544
_journal_page_last 1549
_journal_paper_doi 10.1021/ic302344a
_journal_volume 52
_journal_year 2013
_chemical_formula_sum 'C26 H37 F5 Ge N4'
_chemical_formula_weight 573.19
_chemical_name_systematic
; 
 ? 
;
_space_group_IT_number 14
_symmetry_cell_setting monoclinic
_symmetry_space_group_name_Hall '-P 2yn'
_symmetry_space_group_name_H-M 'P 1 21/n 1'
_atom_sites_solution_hydrogens geom
_atom_sites_solution_primary direct
_atom_sites_solution_secondary difmap
_audit_creation_method SHELXL-97
_cell_angle_alpha 90.00
_cell_angle_beta 112.05(2)
_cell_angle_gamma 90.00
_cell_formula_units_Z 8
_cell_length_a 15.122(2)
_cell_length_b 19.248(2)
_cell_length_c 19.887(3)
_cell_measurement_reflns_used 9955
_cell_measurement_temperature 101(2)
_cell_measurement_theta_max 27.5025
_cell_measurement_theta_min 2.21
_cell_volume 5365.1(14)
_computing_cell_refinement 'SAINT V7.68A'
_computing_data_collection 'APEX2 v2011.2'
_computing_data_reduction 'SAINT V7.68A'
_computing_molecular_graphics 'shelXle v0.477'
_computing_structure_refinement 'SHELXL-2012(Sheldrick, 2012)'
_computing_structure_solution 'SHELXS-97 (Sheldrick, 2008)'
_diffrn_ambient_temperature 101(2)
_diffrn_measured_fraction_theta_full 0.998
_diffrn_measured_fraction_theta_max 0.998
_diffrn_measurement_device_type 'Bruker Smart Apex II Quazar'
_diffrn_measurement_method 'omega scans'
_diffrn_radiation_monochromator mirror
_diffrn_radiation_source 'rotating anode'
_diffrn_radiation_type MoK\a
_diffrn_radiation_wavelength 0.71073
_diffrn_reflns_av_R_equivalents 0.0364
_diffrn_reflns_av_sigmaI/netI 0.0220
_diffrn_reflns_limit_h_max 19
_diffrn_reflns_limit_h_min -19
_diffrn_reflns_limit_k_max 23
_diffrn_reflns_limit_k_min -25
_diffrn_reflns_limit_l_max 25
_diffrn_reflns_limit_l_min -25
_diffrn_reflns_number 98347
_diffrn_reflns_theta_full 27.52
_diffrn_reflns_theta_max 27.52
_diffrn_reflns_theta_min 1.46
_exptl_absorpt_coefficient_mu 1.198
_exptl_absorpt_correction_T_max 0.7456
_exptl_absorpt_correction_T_min 0.6977
_exptl_absorpt_correction_type multi-scan
_exptl_absorpt_process_details SADABS-2012/1
_exptl_crystal_colour colorless
_exptl_crystal_density_diffrn 1.419
_exptl_crystal_description block
_exptl_crystal_F_000 2384
_exptl_crystal_size_max 0.15
_exptl_crystal_size_mid 0.1
_exptl_crystal_size_min 0.05
_refine_diff_density_max 0.377
_refine_diff_density_min -0.266
_refine_diff_density_rms 0.048
_refine_ls_extinction_method none
_refine_ls_goodness_of_fit_ref 1.035
_refine_ls_hydrogen_treatment constr
_refine_ls_matrix_type full
_refine_ls_number_parameters 669
_refine_ls_number_reflns 12310
_refine_ls_number_restraints 0
_refine_ls_restrained_S_all 1.035
_refine_ls_R_factor_all 0.0298
_refine_ls_R_factor_gt 0.0246
_refine_ls_shift/su_max 0.003
_refine_ls_shift/su_mean 0.000
_refine_ls_structure_factor_coef Fsqd
_refine_ls_weighting_details 'calc w=1/[\s^2^(Fo^2^)+(0.0244P)^2^+2.7100P] where P=(Fo^2^+2Fc^2^)/3'
_refine_ls_weighting_scheme calc
_refine_ls_wR_factor_gt 0.0577
_refine_ls_wR_factor_ref 0.0595
_reflns_number_gt 10909
_reflns_number_total 12312
_reflns_threshold_expression >2sigma(I)
_cod_data_source_file ic302344a_si_002_2.cif
_cod_data_source_block 8
_cod_original_cell_volume 5365.1(12)
_cod_original_sg_symbol_H-M 'P 21/n'
_cod_database_code 4333728

loop_
_symmetry_equiv_pos_as_xyz
'x, y, z'
'-x+1/2, y+1/2, -z+1/2'
'-x, -y, -z'
'x-1/2, -y-1/2, z-1/2'

loop_
_atom_site_label
_atom_site_type_symbol
_atom_site_fract_x
_atom_site_fract_y
_atom_site_fract_z
_atom_site_U_iso_or_equiv
_atom_site_adp_type
_atom_site_occupancy
_atom_site_symmetry_multiplicity
_atom_site_calc_flag
_atom_site_refinement_flags
Ge1 Ge 0.433824(10) 0.239191(7) 0.379356(7) 0.01276(4) Uani 1 1 d .
F1 F 0.49531(6) 0.29628(4) 0.33973(4) 0.01800(17) Uani 1 1 d .
N1 N 0.31379(8) 0.24245(6) 0.30025(6) 0.0154(2) Uani 1 1 d .
C1 C 0.27652(10) 0.18372(7) 0.31568(7) 0.0146(3) Uani 1 1 d .
Ge2 Ge 0.896642(10) 0.322280(7) 0.343871(8) 0.01380(4) Uani 1 1 d .
F2 F 0.44465(6) 0.15530(5) 0.24909(5) 0.02501(19) Uani 1 1 d .
N2 N 0.33300(8) 0.15943(6) 0.37909(6) 0.0145(2) Uani 1 1 d .
C2 C 0.18906(10) 0.14853(7) 0.26563(7) 0.0168(3) Uani 1 1 d .
F3 F 0.57151(7) 0.06312(5) 0.24093(6) 0.0352(2) Uani 1 1 d .
N3 N 0.44803(8) 0.28936(6) 0.45928(6) 0.0151(2) Uani 1 1 d .
C3 C 0.19660(11) 0.10704(8) 0.21068(8) 0.0206(3) Uani 1 1 d .
H3 H 0.2549 0.1052 0.2030 0.025 Uiso 1 1 calc R
F4 F 0.73323(7) 0.06601(5) 0.48293(6) 0.0376(2) Uani 1 1 d .
N4 N 0.65185(10) 0.06400(7) 0.36203(9) 0.0291(3) Uani 1 1 d .
C4 C 0.11878(12) 0.06847(8) 0.16730(8) 0.0254(3) Uani 1 1 d .
H4 H 0.1240 0.0394 0.1303 0.030 Uiso 1 1 calc R
F5 F 0.61500(6) 0.15873(5) 0.50316(5) 0.0262(2) Uani 1 1 d .
N5 N 0.76995(8) 0.31329(6) 0.27662(6) 0.0149(2) Uani 1 1 d .
C5 C 0.03328(12) 0.07220(8) 0.17773(9) 0.0279(4) Uani 1 1 d .
H5 H -0.0197 0.0452 0.1483 0.033 Uiso 1 1 calc R
F6 F 0.94708(6) 0.25485(4) 0.30682(5) 0.01999(18) Uani 1 1 d .
N6 N 0.79680(8) 0.40806(6) 0.34139(6) 0.0141(2) Uani 1 1 d .
C6 C 0.02483(11) 0.11511(8) 0.23077(9) 0.0254(3) Uani 1 1 d .
H6 H -0.0344 0.1184 0.2369 0.030 Uiso 1 1 calc R
F7 F 1.07752(6) 0.42542(5) 0.43308(5) 0.02483(19) Uani 1 1 d .
N7 N 0.92887(8) 0.28823(6) 0.43439(6) 0.0179(2) Uani 1 1 d .
C7 C 0.10238(10) 0.15331(8) 0.27499(8) 0.0198(3) Uani 1 1 d .
H7 H 0.0966 0.1827 0.3115 0.024 Uiso 1 1 calc R
F8 F 1.18407(7) 0.50108(5) 0.38028(5) 0.0320(2) Uani 1 1 d .
N8 N 1.09470(9) 0.47152(7) 0.26515(7) 0.0221(3) Uani 1 1 d .
C8 C 0.27321(10) 0.29427(7) 0.24068(8) 0.0182(3) Uani 1 1 d .
F9 F 1.00544(7) 0.44278(5) 0.14975(5) 0.0285(2) Uani 1 1 d .
C9 C 0.16451(11) 0.29038(9) 0.20448(9) 0.0271(3) Uani 1 1 d .
H9A H 0.1366 0.2930 0.2416 0.041 Uiso 1 1 calc R
H9B H 0.1461 0.2464 0.1781 0.041 Uiso 1 1 calc R
H9C H 0.1411 0.3292 0.1705 0.041 Uiso 1 1 calc R
F10 F 0.88784(6) 0.36533(5) 0.19066(4) 0.02379(19) Uani 1 1 d .
C10 C 0.31661(12) 0.28341(9) 0.18343(8) 0.0257(3) Uani 1 1 d .
H10A H 0.3862 0.2872 0.2062 0.039 Uiso 1 1 calc R
H10B H 0.2921 0.3189 0.1456 0.039 Uiso 1 1 calc R
H10C H 0.2993 0.2372 0.1618 0.039 Uiso 1 1 calc R
C11 C 0.29876(11) 0.36642(8) 0.27466(8) 0.0242(3) Uani 1 1 d .
H11A H 0.2724 0.3722 0.3124 0.036 Uiso 1 1 calc R
H11B H 0.2720 0.4019 0.2372 0.036 Uiso 1 1 calc R
H11C H 0.3683 0.3714 0.2962 0.036 Uiso 1 1 calc R
C12 C 0.32097(10) 0.09459(7) 0.41599(8) 0.0163(3) Uani 1 1 d .
C13 C 0.25146(11) 0.10790(8) 0.45418(8) 0.0216(3) Uani 1 1 d .
H13A H 0.2444 0.0654 0.4789 0.032 Uiso 1 1 calc R
H13B H 0.1892 0.1215 0.4183 0.032 Uiso 1 1 calc R
H13C H 0.2763 0.1452 0.4898 0.032 Uiso 1 1 calc R
C14 C 0.28743(11) 0.03131(7) 0.36579(8) 0.0223(3) Uani 1 1 d .
H14A H 0.2978 -0.0111 0.3951 0.034 Uiso 1 1 calc R
H14B H 0.3237 0.0285 0.3341 0.034 Uiso 1 1 calc R
H14C H 0.2193 0.0361 0.3361 0.034 Uiso 1 1 calc R
C15 C 0.41874(10) 0.07714(8) 0.47295(8) 0.0225(3) Uani 1 1 d .
H15A H 0.4467 0.1189 0.5010 0.034 Uiso 1 1 calc R
H15B H 0.4604 0.0601 0.4489 0.034 Uiso 1 1 calc R
H15C H 0.4119 0.0412 0.5055 0.034 Uiso 1 1 calc R
C16 C 0.52366(10) 0.16434(7) 0.37670(8) 0.0173(3) Uani 1 1 d .
C17 C 0.51570(10) 0.13607(7) 0.31068(8) 0.0203(3) Uani 1 1 d .
C18 C 0.58038(12) 0.08769(8) 0.30623(9) 0.0255(3) Uani 1 1 d .
C19 C 0.66004(11) 0.08941(8) 0.42495(10) 0.0265(3) Uani 1 1 d .
C20 C 0.59915(10) 0.13830(7) 0.43493(8) 0.0207(3) Uani 1 1 d .
C21 C 0.37919(10) 0.28179(8) 0.49501(8) 0.0190(3) Uani 1 1 d .
H21 H 0.3304 0.2471 0.4663 0.023 Uiso 1 1 calc R
C22 C 0.42548(13) 0.25309(9) 0.57189(9) 0.0279(4) Uani 1 1 d .
H22A H 0.4680 0.2883 0.6033 0.042 Uiso 1 1 calc R
H22B H 0.4624 0.2114 0.5713 0.042 Uiso 1 1 calc R
H22C H 0.3758 0.2412 0.5904 0.042 Uiso 1 1 calc R
C23 C 0.32611(11) 0.34934(9) 0.49550(10) 0.0285(4) Uani 1 1 d .
H23A H 0.2806 0.3413 0.5192 0.043 Uiso 1 1 calc R
H23B H 0.2917 0.3649 0.4455 0.043 Uiso 1 1 calc R
H23C H 0.3720 0.3851 0.5222 0.043 Uiso 1 1 calc R
C24 C 0.52068(10) 0.34434(7) 0.48949(8) 0.0170(3) Uani 1 1 d .
H24 H 0.5194 0.3563 0.5380 0.020 Uiso 1 1 calc R
C25 C 0.49911(11) 0.41189(8) 0.44582(8) 0.0226(3) Uani 1 1 d .
H25A H 0.4334 0.4263 0.4364 0.034 Uiso 1 1 calc R
H25B H 0.5069 0.4045 0.3996 0.034 Uiso 1 1 calc R
H25C H 0.5432 0.4482 0.4734 0.034 Uiso 1 1 calc R
C26 C 0.62193(10) 0.32000(8) 0.50364(8) 0.0218(3) Uani 1 1 d .
H26A H 0.6668 0.3580 0.5253 0.033 Uiso 1 1 calc R
H26B H 0.6267 0.3060 0.4577 0.033 Uiso 1 1 calc R
H26C H 0.6375 0.2804 0.5370 0.033 Uiso 1 1 calc R
C27 C 0.73540(9) 0.37608(7) 0.28548(7) 0.0139(3) Uani 1 1 d .
C28 C 0.64556(10) 0.40522(7) 0.23112(8) 0.0171(3) Uani 1 1 d .
C29 C 0.56134(10) 0.41030(8) 0.24393(8) 0.0206(3) Uani 1 1 d .
H29 H 0.5587 0.3936 0.2881 0.025 Uiso 1 1 calc R
C30 C 0.48135(11) 0.44001(9) 0.19164(10) 0.0291(4) Uani 1 1 d .
H30 H 0.4236 0.4434 0.2000 0.035 Uiso 1 1 calc R
C31 C 0.48514(13) 0.46471(10) 0.12768(10) 0.0359(4) Uani 1 1 d .
H31 H 0.4303 0.4854 0.0924 0.043 Uiso 1 1 calc R
C32 C 0.56860(13) 0.45948(9) 0.11482(9) 0.0325(4) Uani 1 1 d .
H32 H 0.5710 0.4766 0.0707 0.039 Uiso 1 1 calc R
C33 C 0.64887(11) 0.42928(8) 0.16614(8) 0.0229(3) Uani 1 1 d .
H33 H 0.7059 0.4250 0.1570 0.027 Uiso 1 1 calc R
C34 C 0.71948(10) 0.25137(7) 0.23471(8) 0.0175(3) Uani 1 1 d .
C35 C 0.74456(13) 0.24225(8) 0.16779(8) 0.0262(3) Uani 1 1 d .
H35A H 0.7114 0.2014 0.1405 0.039 Uiso 1 1 calc R
H35B H 0.8136 0.2359 0.1829 0.039 Uiso 1 1 calc R
H35C H 0.7248 0.2836 0.1370 0.039 Uiso 1 1 calc R
C36 C 0.75362(11) 0.18872(7) 0.28504(8) 0.0225(3) Uani 1 1 d .
H36A H 0.7220 0.1467 0.2595 0.034 Uiso 1 1 calc R
H36B H 0.7379 0.1956 0.3281 0.034 Uiso 1 1 calc R
H36C H 0.8228 0.1838 0.2998 0.034 Uiso 1 1 calc R
C37 C 0.61091(11) 0.25512(8) 0.21197(9) 0.0247(3) Uani 1 1 d .
H37A H 0.5851 0.2905 0.1741 0.037 Uiso 1 1 calc R
H37B H 0.5954 0.2675 0.2541 0.037 Uiso 1 1 calc R
H37C H 0.5828 0.2098 0.1932 0.037 Uiso 1 1 calc R
C38 C 0.78731(10) 0.47837(7) 0.36895(8) 0.0165(3) Uani 1 1 d .
C39 C 0.88844(11) 0.50482(8) 0.41036(8) 0.0221(3) Uani 1 1 d .
H39A H 0.9203 0.5130 0.3763 0.033 Uiso 1 1 calc R
H39B H 0.9243 0.4701 0.4463 0.033 Uiso 1 1 calc R
H39C H 0.8857 0.5483 0.4351 0.033 Uiso 1 1 calc R
C40 C 0.73475(11) 0.47170(8) 0.42125(8) 0.0213(3) Uani 1 1 d .
H40A H 0.6709 0.4526 0.3953 0.032 Uiso 1 1 calc R
H40B H 0.7292 0.5176 0.4406 0.032 Uiso 1 1 calc R
H40C H 0.7706 0.4407 0.4613 0.032 Uiso 1 1 calc R
C41 C 0.73649(11) 0.53191(7) 0.31020(8) 0.0227(3) Uani 1 1 d .
H41A H 0.7630 0.5302 0.2722 0.034 Uiso 1 1 calc R
H41B H 0.7458 0.5785 0.3317 0.034 Uiso 1 1 calc R
H41C H 0.6681 0.5213 0.2891 0.034 Uiso 1 1 calc R
C42 C 0.97629(10) 0.38955(7) 0.31481(7) 0.0158(3) Uani 1 1 d .
C43 C 0.96149(10) 0.39702(7) 0.24211(8) 0.0176(3) Uani 1 1 d .
C44 C 1.02159(11) 0.43714(8) 0.22069(8) 0.0204(3) Uani 1 1 d .
C45 C 1.10957(10) 0.46581(8) 0.33398(8) 0.0218(3) Uani 1 1 d .
C46 C 1.05404(10) 0.42638(8) 0.36079(8) 0.0185(3) Uani 1 1 d .
C47 C 1.01000(10) 0.24008(8) 0.46850(8) 0.0221(3) Uani 1 1 d .
H47 H 1.0195 0.2377 0.5210 0.026 Uiso 1 1 calc R
C48 C 0.99247(12) 0.16531(8) 0.44034(9) 0.0276(3) Uani 1 1 d .
H48A H 0.9316 0.1488 0.4412 0.041 Uiso 1 1 calc R
H48B H 1.0442 0.1355 0.4713 0.041 Uiso 1 1 calc R
H48C H 0.9904 0.1638 0.3905 0.041 Uiso 1 1 calc R
C49 C 1.10304(11) 0.26823(9) 0.46617(9) 0.0264(3) Uani 1 1 d .
H49A H 1.0973 0.2724 0.4156 0.040 Uiso 1 1 calc R
H49B H 1.1553 0.2364 0.4921 0.040 Uiso 1 1 calc R
H49C H 1.1163 0.3140 0.4893 0.040 Uiso 1 1 calc R
C50 C 0.86797(10) 0.30099(8) 0.47632(8) 0.0181(3) Uani 1 1 d .
H50 H 0.8112 0.3279 0.4443 0.022 Uiso 1 1 calc R
C51 C 0.83076(11) 0.23414(8) 0.49737(9) 0.0240(3) Uani 1 1 d .
H51A H 0.7971 0.2067 0.4537 0.036 Uiso 1 1 calc R
H51B H 0.7868 0.2456 0.5216 0.036 Uiso 1 1 calc R
H51C H 0.8844 0.2071 0.5304 0.036 Uiso 1 1 calc R
C52 C 0.91822(12) 0.34531(9) 0.54358(8) 0.0272(3) Uani 1 1 d .
H52A H 0.9390 0.3891 0.5291 0.041 Uiso 1 1 calc R
H52B H 0.9739 0.3202 0.5768 0.041 Uiso 1 1 calc R
H52C H 0.8741 0.3551 0.5680 0.041 Uiso 1 1 calc R

loop_
_atom_site_aniso_label
_atom_site_aniso_U_11
_atom_site_aniso_U_22
_atom_site_aniso_U_33
_atom_site_aniso_U_23
_atom_site_aniso_U_13
_atom_site_aniso_U_12
Ge1 0.01249(7) 0.01365(7) 0.01249(7) -0.00056(5) 0.00509(5) 0.00080(5)
F1 0.0202(4) 0.0179(4) 0.0183(4) 0.0004(3) 0.0101(3) -0.0018(3)
N1 0.0143(5) 0.0166(6) 0.0137(6) 0.0014(4) 0.0034(5) 0.0003(4)
C1 0.0140(6) 0.0150(6) 0.0167(7) -0.0025(5) 0.0078(5) 0.0017(5)
Ge2 0.01341(7) 0.01519(7) 0.01404(7) 0.00134(5) 0.00657(6) 0.00015(5)
F2 0.0272(5) 0.0282(5) 0.0215(4) -0.0058(4) 0.0113(4) -0.0019(4)
N2 0.0140(5) 0.0147(6) 0.0149(6) -0.0008(4) 0.0054(5) 0.0001(4)
C2 0.0166(7) 0.0157(7) 0.0158(7) 0.0017(5) 0.0035(5) -0.0007(5)
F3 0.0435(6) 0.0256(5) 0.0527(6) -0.0166(5) 0.0365(5) -0.0082(4)
N3 0.0144(5) 0.0172(6) 0.0152(6) -0.0045(5) 0.0072(5) -0.0031(5)
C3 0.0243(7) 0.0184(7) 0.0182(7) 0.0001(6) 0.0068(6) 0.0002(6)
F4 0.0232(5) 0.0296(5) 0.0583(7) 0.0192(5) 0.0131(5) 0.0103(4)
N4 0.0268(7) 0.0149(6) 0.0553(10) 0.0020(6) 0.0263(7) 0.0009(5)
C4 0.0349(9) 0.0185(7) 0.0163(7) -0.0010(6) 0.0022(6) -0.0035(6)
F5 0.0229(5) 0.0279(5) 0.0237(5) 0.0044(4) 0.0039(4) 0.0018(4)
N5 0.0145(5) 0.0139(5) 0.0160(6) -0.0022(4) 0.0055(5) -0.0013(4)
C5 0.0263(8) 0.0228(8) 0.0233(8) 0.0043(6) -0.0035(6) -0.0098(6)
F6 0.0222(4) 0.0187(4) 0.0234(4) 0.0007(3) 0.0136(4) 0.0033(3)
N6 0.0151(5) 0.0135(5) 0.0148(6) -0.0005(4) 0.0069(5) -0.0007(4)
C6 0.0181(7) 0.0264(8) 0.0281(8) 0.0076(7) 0.0047(6) -0.0035(6)
F7 0.0232(4) 0.0337(5) 0.0162(4) -0.0015(4) 0.0058(4) -0.0050(4)
N7 0.0144(6) 0.0239(6) 0.0170(6) 0.0068(5) 0.0077(5) 0.0051(5)
C7 0.0190(7) 0.0202(7) 0.0197(7) 0.0026(6) 0.0067(6) -0.0004(6)
F8 0.0224(5) 0.0370(5) 0.0346(5) -0.0022(4) 0.0083(4) -0.0130(4)
N8 0.0213(6) 0.0212(6) 0.0284(7) 0.0031(5) 0.0146(6) 0.0009(5)
C8 0.0187(7) 0.0174(7) 0.0160(7) 0.0043(5) 0.0036(6) 0.0015(6)
F9 0.0380(5) 0.0331(5) 0.0209(5) 0.0049(4) 0.0186(4) -0.0008(4)
C9 0.0204(8) 0.0251(8) 0.0285(8) 0.0091(7) 0.0007(6) 0.0030(6)
F10 0.0271(5) 0.0273(5) 0.0165(4) -0.0026(4) 0.0077(4) -0.0068(4)
C10 0.0314(9) 0.0284(8) 0.0170(7) 0.0040(6) 0.0088(7) 0.0014(7)
C11 0.0277(8) 0.0176(7) 0.0237(8) 0.0027(6) 0.0055(6) 0.0034(6)
C12 0.0172(7) 0.0144(6) 0.0179(7) 0.0018(5) 0.0072(6) 0.0003(5)
C13 0.0238(7) 0.0205(7) 0.0248(8) 0.0038(6) 0.0141(6) 0.0021(6)
C14 0.0295(8) 0.0156(7) 0.0224(8) 0.0003(6) 0.0102(6) -0.0006(6)
C15 0.0204(7) 0.0212(7) 0.0245(8) 0.0070(6) 0.0070(6) 0.0016(6)
C16 0.0155(6) 0.0139(6) 0.0256(7) -0.0003(6) 0.0114(6) -0.0017(5)
C17 0.0200(7) 0.0170(7) 0.0278(8) -0.0017(6) 0.0135(6) -0.0036(6)
C18 0.0295(8) 0.0160(7) 0.0420(9) -0.0074(7) 0.0261(8) -0.0058(6)
C19 0.0183(7) 0.0170(7) 0.0462(10) 0.0096(7) 0.0143(7) 0.0016(6)
C20 0.0184(7) 0.0164(7) 0.0286(8) 0.0013(6) 0.0104(6) -0.0022(6)
C21 0.0174(7) 0.0219(7) 0.0213(7) -0.0058(6) 0.0114(6) -0.0036(6)
C22 0.0373(9) 0.0294(9) 0.0228(8) -0.0031(7) 0.0180(7) -0.0063(7)
C23 0.0195(8) 0.0313(9) 0.0377(9) -0.0108(7) 0.0143(7) 0.0005(7)
C24 0.0162(7) 0.0184(7) 0.0165(7) -0.0036(5) 0.0061(5) -0.0027(5)
C25 0.0248(8) 0.0168(7) 0.0274(8) -0.0025(6) 0.0111(6) -0.0027(6)
C26 0.0150(7) 0.0261(8) 0.0231(8) -0.0027(6) 0.0059(6) -0.0027(6)
C27 0.0153(6) 0.0144(6) 0.0145(6) 0.0015(5) 0.0083(5) -0.0009(5)
C28 0.0179(7) 0.0142(7) 0.0168(7) -0.0011(5) 0.0039(6) -0.0007(5)
C29 0.0179(7) 0.0182(7) 0.0252(8) -0.0019(6) 0.0076(6) -0.0011(6)
C30 0.0177(7) 0.0263(8) 0.0385(9) -0.0011(7) 0.0052(7) 0.0025(6)
C31 0.0264(9) 0.0359(10) 0.0329(9) 0.0063(8) -0.0032(7) 0.0105(7)
C32 0.0362(9) 0.0343(9) 0.0203(8) 0.0071(7) 0.0031(7) 0.0065(8)
C33 0.0247(8) 0.0236(8) 0.0191(7) 0.0015(6) 0.0068(6) 0.0016(6)
C34 0.0219(7) 0.0139(7) 0.0169(7) -0.0047(5) 0.0075(6) -0.0037(5)
C35 0.0406(9) 0.0211(8) 0.0209(8) -0.0067(6) 0.0162(7) -0.0061(7)
C36 0.0292(8) 0.0155(7) 0.0239(8) -0.0012(6) 0.0111(7) -0.0036(6)
C37 0.0219(8) 0.0210(8) 0.0275(8) -0.0059(6) 0.0050(6) -0.0068(6)
C38 0.0199(7) 0.0127(6) 0.0181(7) -0.0032(5) 0.0085(6) -0.0022(5)
C39 0.0230(8) 0.0216(7) 0.0237(8) -0.0076(6) 0.0110(6) -0.0069(6)
C40 0.0248(8) 0.0184(7) 0.0255(8) -0.0035(6) 0.0147(6) 0.0001(6)
C41 0.0287(8) 0.0127(7) 0.0264(8) -0.0003(6) 0.0101(7) -0.0010(6)
C42 0.0162(7) 0.0155(6) 0.0184(7) 0.0015(5) 0.0096(6) 0.0024(5)
C43 0.0193(7) 0.0161(7) 0.0188(7) -0.0012(5) 0.0088(6) 0.0005(5)
C44 0.0249(8) 0.0207(7) 0.0208(7) 0.0040(6) 0.0144(6) 0.0046(6)
C45 0.0164(7) 0.0207(7) 0.0284(8) -0.0001(6) 0.0086(6) -0.0016(6)
C46 0.0180(7) 0.0212(7) 0.0175(7) 0.0011(6) 0.0079(6) 0.0011(6)
C47 0.0172(7) 0.0276(8) 0.0222(7) 0.0083(6) 0.0084(6) 0.0075(6)
C48 0.0262(8) 0.0243(8) 0.0359(9) 0.0113(7) 0.0158(7) 0.0083(6)
C49 0.0163(7) 0.0341(9) 0.0283(8) 0.0059(7) 0.0080(6) 0.0062(6)
C50 0.0165(7) 0.0233(7) 0.0161(7) 0.0041(6) 0.0078(6) 0.0037(6)
C51 0.0227(8) 0.0283(8) 0.0254(8) 0.0071(6) 0.0143(7) 0.0018(6)
C52 0.0293(8) 0.0321(9) 0.0189(8) 0.0001(7) 0.0076(7) 0.0030(7)

loop_
_atom_type_symbol
_atom_type_description
_atom_type_scat_dispersion_real
_atom_type_scat_dispersion_imag
_atom_type_scat_source
C C 0.0033 0.0016 'International Tables Vol C Tables 4.2.6.8 and 6.1.1.4'
H H 0.0000 0.0000 'International Tables Vol C Tables 4.2.6.8 and 6.1.1.4'
N N 0.0061 0.0033 'International Tables Vol C Tables 4.2.6.8 and 6.1.1.4'
F F 0.0171 0.0103 'International Tables Vol C Tables 4.2.6.8 and 6.1.1.4'
Ge Ge 0.1547 1.8001 'International Tables Vol C Tables 4.2.6.8 and 6.1.1.4'

loop_
_geom_angle_atom_site_label_1
_geom_angle_atom_site_label_2
_geom_angle_atom_site_label_3
_geom_angle
F1 Ge1 N3 98.56(5)
F1 Ge1 N1 96.14(4)
N3 Ge1 N1 118.15(5)
F1 Ge1 C16 87.73(5)
N3 Ge1 C16 123.61(6)
N1 Ge1 C16 116.69(6)
F1 Ge1 N2 155.72(4)
N3 Ge1 N2 103.48(5)
N1 Ge1 N2 64.47(5)
C16 Ge1 N2 88.49(5)
F1 Ge1 C1 126.41(4)
N3 Ge1 C1 117.08(5)
N1 Ge1 C1 32.64(5)
C16 Ge1 C1 102.00(5)
N2 Ge1 C1 32.01(4)
C1 N1 C8 131.16(12)
C1 N1 Ge1 97.73(9)
C8 N1 Ge1 131.11(9)
N2 C1 N1 109.86(12)
N2 C1 C2 125.04(12)
N1 C1 C2 124.90(12)
N2 C1 Ge1 60.65(7)
N1 C1 Ge1 49.63(7)
C2 C1 Ge1 168.66(10)
F6 Ge2 N7 98.61(5)
F6 Ge2 N5 96.74(5)
N7 Ge2 N5 119.74(5)
F6 Ge2 C42 87.40(5)
N7 Ge2 C42 123.97(6)
N5 Ge2 C42 114.61(5)
F6 Ge2 N6 156.26(4)
N7 Ge2 N6 102.63(5)
N5 Ge2 N6 63.44(5)
C42 Ge2 N6 89.45(5)
C1 N2 C12 127.83(12)
C1 N2 Ge1 87.33(8)
C12 N2 Ge1 143.91(9)
C3 C2 C7 120.05(13)
C3 C2 C1 118.19(13)
C7 C2 C1 121.67(13)
C21 N3 C24 115.25(11)
C21 N3 Ge1 120.07(9)
C24 N3 Ge1 124.43(9)
C4 C3 C2 119.71(14)
C19 N4 C18 115.71(13)
C3 C4 C5 120.07(15)
C27 N5 C34 130.17(12)
C27 N5 Ge2 99.46(9)
C34 N5 Ge2 129.79(9)
C6 C5 C4 120.25(14)
C27 N6 C38 127.38(12)
C27 N6 Ge2 85.91(8)
C38 N6 Ge2 145.65(9)
C5 C6 C7 120.21(15)
C50 N7 C47 115.46(11)
C50 N7 Ge2 120.76(9)
C47 N7 Ge2 123.44(9)
C6 C7 C2 119.66(14)
C45 N8 C44 115.82(13)
N1 C8 C10 109.67(12)
N1 C8 C9 112.94(12)
C10 C8 C9 109.23(13)
N1 C8 C11 107.20(11)
C10 C8 C11 110.24(12)
C9 C8 C11 107.53(12)
N2 C12 C15 106.63(11)
N2 C12 C13 109.69(11)
C15 C12 C13 108.84(12)
N2 C12 C14 114.52(11)
C15 C12 C14 107.45(12)
C13 C12 C14 109.53(12)
C20 C16 C17 113.79(13)
C20 C16 Ge1 126.69(11)
C17 C16 Ge1 119.44(11)
F2 C17 C18 118.17(14)
F2 C17 C16 120.78(13)
C18 C17 C16 121.05(15)
N4 C18 F3 116.71(14)
N4 C18 C17 124.23(15)
F3 C18 C17 119.06(16)
N4 C19 F4 116.66(14)
N4 C19 C20 124.36(15)
F4 C19 C20 118.98(16)
F5 C20 C16 121.24(13)
F5 C20 C19 117.90(14)
C16 C20 C19 120.85(15)
N3 C21 C22 112.20(12)
N3 C21 C23 112.76(12)
C22 C21 C23 110.22(13)
N3 C24 C26 113.35(12)
N3 C24 C25 114.19(12)
C26 C24 C25 110.59(12)
N6 C27 N5 110.25(12)
N6 C27 C28 127.10(12)
N5 C27 C28 122.14(12)
C33 C28 C29 120.04(14)
C33 C28 C27 117.23(13)
C29 C28 C27 122.71(13)
C30 C29 C28 119.43(15)
C31 C30 C29 120.44(15)
C30 C31 C32 120.18(15)
C31 C32 C33 120.13(16)
C32 C33 C28 119.77(15)
N5 C34 C35 109.72(12)
N5 C34 C36 106.78(11)
C35 C34 C36 110.32(12)
N5 C34 C37 113.23(11)
C35 C34 C37 109.75(13)
C36 C34 C37 106.95(12)
N6 C38 C39 106.66(11)
N6 C38 C41 114.94(11)
C39 C38 C41 107.54(12)
N6 C38 C40 108.68(11)
C39 C38 C40 109.35(12)
C41 C38 C40 109.54(12)
C46 C42 C43 113.64(12)
C46 C42 Ge2 126.63(10)
C43 C42 Ge2 119.41(10)
F10 C43 C44 118.30(13)
F10 C43 C42 120.73(12)
C44 C43 C42 120.97(13)
N8 C44 F9 116.35(13)
N8 C44 C43 124.32(14)
F9 C44 C43 119.33(14)
N8 C45 F8 116.54(13)
N8 C45 C46 124.16(14)
F8 C45 C46 119.30(14)
F7 C46 C45 117.78(13)
F7 C46 C42 121.14(12)
C45 C46 C42 121.08(13)
N7 C47 C49 112.24(12)
N7 C47 C48 114.86(13)
C49 C47 C48 110.97(13)
N7 C50 C51 112.79(12)
N7 C50 C52 112.14(12)
C51 C50 C52 110.16(12)

loop_
_geom_bond_atom_site_label_1
_geom_bond_atom_site_label_2
_geom_bond_distance
Ge1 F1 1.8009(8)
Ge1 N3 1.8024(11)
Ge1 N1 1.9052(13)
Ge1 C16 1.9945(14)
Ge1 N2 2.1622(12)
Ge1 C1 2.4779(14)
N1 C1 1.3488(17)
N1 C8 1.4931(17)
C1 N2 1.3151(18)
C1 C2 1.4868(19)
Ge2 F6 1.7976(8)
Ge2 N7 1.8025(12)
Ge2 N5 1.8882(13)
Ge2 C42 1.9959(14)
Ge2 N6 2.2253(11)
F2 C17 1.3430(18)
N2 C12 1.4931(17)
C2 C3 1.392(2)
C2 C7 1.394(2)
F3 C18 1.3408(19)
N3 C21 1.4716(17)
N3 C24 1.4806(17)
C3 C4 1.385(2)
F4 C19 1.3414(19)
N4 C19 1.305(2)
N4 C18 1.307(2)
C4 C5 1.386(2)
F5 C20 1.3450(18)
N5 C27 1.3542(17)
N5 C34 1.4899(17)
C5 C6 1.383(2)
N6 C27 1.3047(18)
N6 C38 1.4870(17)
C6 C7 1.384(2)
F7 C46 1.3453(16)
N7 C50 1.4765(17)
N7 C47 1.4830(18)
F8 C45 1.3413(17)
N8 C45 1.306(2)
N8 C44 1.307(2)
C8 C10 1.527(2)
C8 C9 1.529(2)
C8 C11 1.529(2)
F9 C44 1.3427(17)
F10 C43 1.3430(17)
C12 C15 1.525(2)
C12 C13 1.5319(19)
C12 C14 1.535(2)
C16 C20 1.379(2)
C16 C17 1.384(2)
C17 C18 1.377(2)
C19 C20 1.382(2)
C21 C22 1.526(2)
C21 C23 1.530(2)
C24 C26 1.523(2)
C24 C25 1.529(2)
C27 C28 1.4920(19)
C28 C33 1.391(2)
C28 C29 1.393(2)
C29 C30 1.388(2)
C30 C31 1.379(3)
C31 C32 1.382(3)
C32 C33 1.387(2)
C34 C35 1.525(2)
C34 C36 1.528(2)
C34 C37 1.532(2)
C38 C39 1.527(2)
C38 C41 1.531(2)
C38 C40 1.5333(19)
C42 C46 1.383(2)
C42 C43 1.3851(19)
C43 C44 1.376(2)
C45 C46 1.379(2)
C47 C49 1.525(2)
C47 C48 1.531(2)
C50 C51 1.525(2)
C50 C52 1.527(2)
